data_4070895
loop_
_publ_author_name
'Shen, Hao'
'Chan, Hoi-Shan'
'Xie, Zuowei'

_publ_section_title
;
 Synthesis, Structural Characterization, and Reactivity of Group 4 Metal
 Complexes Derived from 1-Indenyl-1,2-carborane
;
_journal_issue 6
_journal_name_full Organometallics
_journal_page_first 1157
_journal_paper_doi 10.1021/om701108v
_journal_volume 27
_journal_year 2008
_chemical_formula_sum 'C17 H32 B9 N O2 Ti'
_chemical_formula_weight 427.63
_chemical_name_systematic
; 
 ? 
;
_space_group_IT_number 14
_symmetry_cell_setting monoclinic
_symmetry_space_group_name_Hall '-P 2ybc'
_symmetry_space_group_name_H-M 'P 1 21/c 1'
_atom_sites_solution_hydrogens geom
_atom_sites_solution_primary direct
_atom_sites_solution_secondary difmap
_audit_creation_method SHELXL-97
_cell_angle_alpha 90.00
_cell_angle_beta 105.438(2)
_cell_angle_gamma 90.00
_cell_formula_units_Z 4
_cell_length_a 9.7861(8)
_cell_length_b 13.9424(11)
_cell_length_c 17.7544(14)
_cell_measurement_temperature 293(2)
_cell_volume 2335.0(3)
_computing_cell_refinement 'BRUKER SMART CCD DIFFRACTOMETER'
_computing_data_collection 'BRUKER SMART CCD DIFFRACTOMETER'
_computing_data_reduction 'BRUKER SMART CCD DIFFRACTOMETER'
_computing_molecular_graphics 'SIEMENS SHELXTL'
_computing_publication_material 'SIEMENS SHELXTL'
_computing_structure_refinement 'SHELXL-97 (Sheldrick, 1997)'
_computing_structure_solution 'SHELXS-97 (Sheldrick, 1990)'
_diffrn_ambient_temperature 293(2)
_diffrn_measured_fraction_theta_full 0.998
_diffrn_measured_fraction_theta_max 0.998
_diffrn_measurement_device_type 'BRUKER SMART CCD DIFFRACTOMETER'
_diffrn_measurement_method 'OMEGA SCAN'
_diffrn_radiation_monochromator graphite
_diffrn_radiation_source 'fine-focus sealed tube'
_diffrn_radiation_type MoK\a
_diffrn_radiation_wavelength 0.71073
_diffrn_reflns_av_R_equivalents 0.0565
_diffrn_reflns_av_sigmaI/netI 0.0727
_diffrn_reflns_limit_h_max 12
_diffrn_reflns_limit_h_min -11
_diffrn_reflns_limit_k_max 17
_diffrn_reflns_limit_k_min -13
_diffrn_reflns_limit_l_max 22
_diffrn_reflns_limit_l_min -21
_diffrn_reflns_number 13568
_diffrn_reflns_theta_full 27.00
_diffrn_reflns_theta_max 27.00
_diffrn_reflns_theta_min 1.88
_exptl_absorpt_coefficient_mu 0.380
_exptl_absorpt_correction_T_max 1.000
_exptl_absorpt_correction_T_min 0.55901
_exptl_absorpt_correction_type sadabs
_exptl_crystal_colour red
_exptl_crystal_density_diffrn 1.216
_exptl_crystal_density_method 'not measured'
_exptl_crystal_description block
_exptl_crystal_F_000 896
_exptl_crystal_size_max 0.40
_exptl_crystal_size_mid 0.40
_exptl_crystal_size_min 0.30
_refine_diff_density_max 0.407
_refine_diff_density_min -0.231
_refine_diff_density_rms 0.061
_refine_ls_extinction_method none
_refine_ls_goodness_of_fit_ref 0.939
_refine_ls_hydrogen_treatment riding
_refine_ls_matrix_type full
_refine_ls_number_parameters 271
_refine_ls_number_reflns 5088
_refine_ls_number_restraints 0
_refine_ls_restrained_S_all 0.939
_refine_ls_R_factor_all 0.0946
_refine_ls_R_factor_gt 0.0597
_refine_ls_shift/su_max 0.001
_refine_ls_shift/su_mean 0.000
_refine_ls_structure_factor_coef Fsqd
_refine_ls_weighting_details 'calc w=1/[\s^2^(Fo^2^)+(0.0814P)^2^+0.0000P] where P=(Fo^2^+2Fc^2^)/3'
_refine_ls_weighting_scheme calc
_refine_ls_wR_factor_gt 0.1492
_refine_ls_wR_factor_ref 0.1640
_reflns_number_gt 3082
_reflns_number_total 5088
_reflns_threshold_expression >2sigma(I)
_cod_data_source_file om701108v-file002.cif
_cod_data_source_block 5a
_cod_depositor_comments
;
The following automatic conversions were performed:

'_symmetry_cell_setting' value 'Monoclinic' changed to 'monoclinic'
according to /home/saulius/struct/CIF-dictionaries/cif_core.dic
dictionary named 'cif_core.dic' version 2.4.1 from 2010-06-29.

Automatic conversion script
Id: cif_fix_values 1715 2011-07-08 13:25:40Z adriana 
;
_cod_original_sg_symbol_H-M P2(1)/c
_cod_database_code 4070895

loop_
_symmetry_equiv_pos_as_xyz
'x, y, z'
'-x, y+1/2, -z+1/2'
'-x, -y, -z'
'x, -y-1/2, z-1/2'

loop_
_atom_site_label
_atom_site_type_symbol
_atom_site_fract_x
_atom_site_fract_y
_atom_site_fract_z
_atom_site_U_iso_or_equiv
_atom_site_adp_type
_atom_site_occupancy
_atom_site_symmetry_multiplicity
_atom_site_calc_flag
_atom_site_refinement_flags
Ti1 Ti 0.63728(6) 0.34118(4) 0.81793(3) 0.04111(19) Uani 1 1 d .
N1 N 0.7341(3) 0.45996(18) 0.83305(15) 0.0557(7) Uani 1 1 d .
O1 O 0.6285(3) 0.34804(17) 0.69657(12) 0.0675(7) Uani 1 1 d .
O2 O 0.7669(2) 0.22715(15) 0.78962(12) 0.0562(6) Uani 1 1 d .
B3 B 0.4162(4) 0.4321(3) 0.8049(2) 0.0604(11) Uani 1 1 d .
H3 H 0.4223 0.4961 0.7697 0.072 Uiso 1 1 calc R
B4 B 0.3776(4) 0.3167(3) 0.7621(2) 0.0620(11) Uani 1 1 d .
H4 H 0.3540 0.3054 0.6986 0.074 Uiso 1 1 calc R
B5 B 0.4665(4) 0.2362(3) 0.8334(2) 0.0496(9) Uani 1 1 d .
H5 H 0.5029 0.1674 0.8154 0.059 Uiso 1 1 calc R
B6 B 0.4236(4) 0.3555(3) 0.9559(2) 0.0522(9) Uani 1 1 d .
H6 H 0.4401 0.3688 1.0188 0.063 Uiso 1 1 calc R
B7 B 0.3361(4) 0.4374(3) 0.8846(2) 0.0623(11) Uani 1 1 d .
H7 H 0.2937 0.5049 0.9012 0.075 Uiso 1 1 calc R
B8 B 0.2494(4) 0.3754(4) 0.8005(2) 0.0741(13) Uani 1 1 d .
H8 H 0.1492 0.4019 0.7619 0.089 Uiso 1 1 calc R
B9 B 0.2837(4) 0.2515(4) 0.8186(3) 0.0757(14) Uani 1 1 d .
H9 H 0.2059 0.1960 0.7920 0.091 Uiso 1 1 calc R
B10 B 0.3953(4) 0.2387(3) 0.9152(2) 0.0580(10) Uani 1 1 d .
H10 H 0.3940 0.1751 0.9518 0.070 Uiso 1 1 calc R
B11 B 0.2582(4) 0.3259(3) 0.8945(2) 0.0714(13) Uani 1 1 d .
H11 H 0.1642 0.3189 0.9170 0.086 Uiso 1 1 calc R
C1 C 0.5448(3) 0.3020(2) 0.91263(15) 0.0409(7) Uani 1 1 d .
C2 C 0.5082(3) 0.4121(2) 0.89530(16) 0.0443(7) Uani 1 1 d .
H2 H 0.5798 0.4708 0.9222 0.053 Uiso 1 1 calc R
C11 C 0.6940(3) 0.2826(2) 0.95126(16) 0.0439(7) Uani 1 1 d .
C12 C 0.7496(4) 0.1886(2) 0.98067(18) 0.0553(8) Uani 1 1 d .
C13 C 0.6989(4) 0.0950(2) 0.9654(2) 0.0717(10) Uani 1 1 d .
H13A H 0.6137 0.0838 0.9280 0.086 Uiso 1 1 calc R
C14 C 0.7748(7) 0.0192(4) 1.0057(3) 0.1106(18) Uani 1 1 d .
H14A H 0.7402 -0.0429 0.9955 0.133 Uiso 1 1 calc R
C15 C 0.9006(8) 0.0344(5) 1.0605(4) 0.134(3) Uani 1 1 d .
H15A H 0.9497 -0.0178 1.0873 0.161 Uiso 1 1 calc R
C16 C 0.9567(6) 0.1252(5) 1.0771(3) 0.1093(18) Uani 1 1 d .
H16A H 1.0431 0.1344 1.1139 0.131 Uiso 1 1 calc R
C17 C 0.8797(4) 0.2033(3) 1.0369(2) 0.0736(11) Uani 1 1 d .
C18 C 0.9056(4) 0.3044(3) 1.0444(2) 0.0751(11) Uani 1 1 d .
H18A H 0.9854 0.3332 1.0771 0.090 Uiso 1 1 calc R
C19 C 0.7963(3) 0.3512(2) 0.99652(18) 0.0542(8) Uani 1 1 d .
H19A H 0.7871 0.4176 0.9928 0.065 Uiso 1 1 calc R
C20 C 0.7142(5) 0.5596(2) 0.8546(2) 0.0802(12) Uani 1 1 d .
H20A H 0.7972 0.5963 0.8546 0.120 Uiso 1 1 calc R
H20B H 0.6989 0.5611 0.9058 0.120 Uiso 1 1 calc R
H20C H 0.6334 0.5865 0.8175 0.120 Uiso 1 1 calc R
C21 C 0.8746(4) 0.4479(3) 0.8226(3) 0.0905(13) Uani 1 1 d .
H21A H 0.9234 0.5083 0.8303 0.136 Uiso 1 1 calc R
H21B H 0.8674 0.4252 0.7706 0.136 Uiso 1 1 calc R
H21C H 0.9262 0.4022 0.8598 0.136 Uiso 1 1 calc R
C22 C 0.5616(6) 0.4247(4) 0.6457(2) 0.1150(18) Uani 1 1 d .
H22A H 0.5703 0.4129 0.5939 0.172 Uiso 1 1 calc R
H22B H 0.6067 0.4844 0.6646 0.172 Uiso 1 1 calc R
H22C H 0.4631 0.4278 0.6446 0.172 Uiso 1 1 calc R
C23 C 0.6362(5) 0.2569(3) 0.6600(2) 0.0920(14) Uani 1 1 d .
H23A H 0.6453 0.2661 0.6074 0.110 Uiso 1 1 calc R
H23B H 0.5513 0.2197 0.6573 0.110 Uiso 1 1 calc R
C24 C 0.7614(5) 0.2075(3) 0.7083(2) 0.0812(12) Uani 1 1 d .
H24A H 0.7541 0.1390 0.6984 0.097 Uiso 1 1 calc R
H24B H 0.8466 0.2309 0.6963 0.097 Uiso 1 1 calc R
C25 C 0.8889(4) 0.1809(3) 0.8390(3) 0.0981(15) Uani 1 1 d .
H25A H 0.9226 0.1328 0.8097 0.147 Uiso 1 1 calc R
H25B H 0.8637 0.1514 0.8823 0.147 Uiso 1 1 calc R
H25C H 0.9621 0.2276 0.8581 0.147 Uiso 1 1 calc R

loop_
_atom_site_aniso_label
_atom_site_aniso_U_11
_atom_site_aniso_U_22
_atom_site_aniso_U_33
_atom_site_aniso_U_23
_atom_site_aniso_U_13
_atom_site_aniso_U_12
Ti1 0.0426(3) 0.0438(3) 0.0407(3) -0.0012(2) 0.0176(2) 0.0043(2)
N1 0.0593(18) 0.0480(16) 0.0675(18) 0.0026(13) 0.0304(14) 0.0014(13)
O1 0.0818(18) 0.0825(18) 0.0451(13) 0.0032(12) 0.0290(12) 0.0174(13)
O2 0.0590(14) 0.0600(14) 0.0591(13) 0.0035(11) 0.0321(11) 0.0093(11)
B3 0.062(3) 0.077(3) 0.046(2) 0.0077(19) 0.0217(19) 0.027(2)
B4 0.043(2) 0.099(3) 0.042(2) -0.015(2) 0.0080(17) 0.009(2)
B5 0.045(2) 0.056(2) 0.053(2) -0.0165(17) 0.0221(17) -0.0121(16)
B6 0.053(2) 0.067(2) 0.0442(19) -0.0062(18) 0.0263(17) 0.0055(18)
B7 0.055(2) 0.080(3) 0.057(2) -0.008(2) 0.023(2) 0.021(2)
B8 0.045(2) 0.127(4) 0.049(2) -0.011(2) 0.0096(18) 0.025(2)
B9 0.044(2) 0.114(4) 0.073(3) -0.041(3) 0.022(2) -0.021(2)
B10 0.059(2) 0.065(3) 0.062(2) -0.012(2) 0.035(2) -0.0141(19)
B11 0.047(2) 0.109(4) 0.066(3) -0.017(2) 0.027(2) 0.003(2)
C1 0.0454(18) 0.0450(16) 0.0350(15) -0.0027(13) 0.0153(13) 0.0020(13)
C2 0.0501(18) 0.0451(17) 0.0415(16) -0.0026(13) 0.0191(14) 0.0065(14)
C11 0.0456(18) 0.0510(18) 0.0386(16) -0.0006(14) 0.0171(13) 0.0015(14)
C12 0.056(2) 0.070(2) 0.0448(18) 0.0096(16) 0.0231(16) 0.0118(17)
C13 0.092(3) 0.052(2) 0.082(3) 0.0117(19) 0.041(2) 0.012(2)
C14 0.138(5) 0.081(3) 0.130(4) 0.043(3) 0.065(4) 0.036(3)
C15 0.154(6) 0.126(5) 0.129(5) 0.067(4) 0.050(4) 0.075(5)
C16 0.089(4) 0.157(5) 0.071(3) 0.031(3) 0.004(2) 0.056(4)
C17 0.072(3) 0.104(3) 0.049(2) 0.017(2) 0.0223(19) 0.026(2)
C18 0.054(2) 0.116(3) 0.051(2) -0.014(2) 0.0066(18) -0.002(2)
C19 0.053(2) 0.065(2) 0.0438(17) -0.0117(16) 0.0129(15) -0.0041(16)
C20 0.107(3) 0.046(2) 0.104(3) -0.005(2) 0.058(3) -0.010(2)
C21 0.080(3) 0.070(3) 0.137(4) -0.017(3) 0.055(3) -0.012(2)
C22 0.156(5) 0.134(4) 0.059(3) 0.041(3) 0.036(3) 0.053(4)
C23 0.104(4) 0.120(4) 0.056(2) -0.030(2) 0.028(2) 0.006(3)
C24 0.103(3) 0.079(3) 0.070(3) -0.019(2) 0.038(2) 0.009(2)
C25 0.074(3) 0.135(4) 0.099(3) 0.032(3) 0.046(3) 0.049(3)

loop_
_atom_type_symbol
_atom_type_description
_atom_type_scat_dispersion_real
_atom_type_scat_dispersion_imag
_atom_type_scat_source
C C 0.0033 0.0016 'International Tables Vol C Tables 4.2.6.8 and 6.1.1.4'
H H 0.0000 0.0000 'International Tables Vol C Tables 4.2.6.8 and 6.1.1.4'
B B 0.0013 0.0007 'International Tables Vol C Tables 4.2.6.8 and 6.1.1.4'
N N 0.0061 0.0033 'International Tables Vol C Tables 4.2.6.8 and 6.1.1.4'
O O 0.0106 0.0060 'International Tables Vol C Tables 4.2.6.8 and 6.1.1.4'
Ti Ti 0.2776 0.4457 'International Tables Vol C Tables 4.2.6.8 and 6.1.1.4'

loop_
_geom_angle_atom_site_label_1
_geom_angle_atom_site_label_2
_geom_angle_atom_site_label_3
_geom_angle
N1 Ti1 O1 89.31(11)
N1 Ti1 O2 111.84(10)
O1 Ti1 O2 70.66(8)
N1 Ti1 C1 113.88(11)
O1 Ti1 C1 151.14(11)
O2 Ti1 C1 112.49(9)
N1 Ti1 B5 153.59(12)
O1 Ti1 B5 108.36(11)
O2 Ti1 B5 92.85(11)
C1 Ti1 B5 44.12(11)
N1 Ti1 C2 82.74(11)
O1 Ti1 C2 134.12(10)
O2 Ti1 C2 153.06(9)
C1 Ti1 C2 41.18(10)
B5 Ti1 C2 70.86(12)
N1 Ti1 C11 100.41(11)
O1 Ti1 C11 159.61(10)
O2 Ti1 C11 89.04(9)
C1 Ti1 C11 36.57(10)
B5 Ti1 C11 69.66(12)
C2 Ti1 C11 65.48(10)
N1 Ti1 B3 87.53(13)
O1 Ti1 B3 94.78(11)
O2 Ti1 B3 154.92(12)
C1 Ti1 B3 70.58(12)
B5 Ti1 B3 71.94(15)
C2 Ti1 B3 40.00(11)
C11 Ti1 B3 103.44(11)
N1 Ti1 B4 126.55(13)
O1 Ti1 B4 80.92(11)
O2 Ti1 B4 113.80(11)
C1 Ti1 B4 71.57(12)
B5 Ti1 B4 42.42(14)
C2 Ti1 B4 68.65(12)
C11 Ti1 B4 106.62(12)
B3 Ti1 B4 41.99(14)
C21 N1 C20 109.9(3)
C21 N1 Ti1 109.7(2)
C20 N1 Ti1 140.3(2)
C23 O1 C22 116.2(3)
C23 O1 Ti1 115.0(2)
C22 O1 Ti1 123.8(2)
C25 O2 C24 109.1(3)
C25 O2 Ti1 129.0(2)
C24 O2 Ti1 119.8(2)
C2 B3 B4 105.3(3)
C2 B3 B7 58.4(2)
B4 B3 B7 106.6(3)
C2 B3 B8 102.9(3)
B4 B3 B8 59.7(2)
B7 B3 B8 57.9(2)
C2 B3 Ti1 65.27(15)
B4 B3 Ti1 69.88(17)
B7 B3 Ti1 120.3(2)
B8 B3 Ti1 122.8(3)
B5 B4 B3 105.3(3)
B5 B4 B8 106.6(3)
B3 B4 B8 60.7(2)
B5 B4 B9 59.6(2)
B3 B4 B9 107.8(3)
B8 B4 B9 59.8(3)
B5 B4 Ti1 62.62(16)
B3 B4 Ti1 68.13(18)
B8 B4 Ti1 122.2(2)
B9 B4 Ti1 118.1(2)
C1 B5 B4 106.5(3)
C1 B5 B9 106.2(2)
B4 B5 B9 61.3(2)
C1 B5 B10 59.70(19)
B4 B5 B10 110.7(3)
B9 B5 B10 60.7(2)
C1 B5 Ti1 64.39(15)
B4 B5 Ti1 74.97(19)
B9 B5 Ti1 130.8(3)
B10 B5 Ti1 123.0(2)
C2 B6 B11 103.8(3)
C2 B6 C1 54.65(16)
B11 B6 C1 104.5(2)
C2 B6 B7 58.0(2)
B11 B6 B7 60.5(2)
C1 B6 B7 102.7(2)
C2 B6 B10 102.5(2)
B11 B6 B10 60.7(2)
C1 B6 B10 58.57(18)
B7 B6 B10 108.2(3)
C2 B7 B8 103.8(3)
C2 B7 B6 60.0(2)
B8 B7 B6 109.3(3)
C2 B7 B11 104.6(3)
B8 B7 B11 61.4(3)
B6 B7 B11 59.6(2)
C2 B7 B3 56.29(19)
B8 B7 B3 61.1(2)
B6 B7 B3 108.2(3)
B11 B7 B3 109.5(3)
B7 B8 B9 107.6(3)
B7 B8 B4 109.0(3)
B9 B8 B4 60.2(2)
B7 B8 B11 59.9(2)
B9 B8 B11 59.6(2)
B4 B8 B11 108.5(3)
B7 B8 B3 60.9(2)
B9 B8 B3 107.2(3)
B4 B8 B3 59.6(2)
B11 B8 B3 108.2(3)
B5 B9 B11 107.6(3)
B5 B9 B8 106.4(3)
B11 B9 B8 60.6(2)
B5 B9 B10 60.2(2)
B11 B9 B10 60.0(2)
B8 B9 B10 108.1(3)
B5 B9 B4 59.1(2)
B11 B9 B4 109.1(3)
B8 B9 B4 60.1(2)
B10 B9 B4 108.5(3)
C1 B10 B5 57.64(18)
C1 B10 B6 59.86(19)
B5 B10 B6 107.4(3)
C1 B10 B11 104.1(3)
B5 B10 B11 106.5(3)
B6 B10 B11 58.8(2)
C1 B10 B9 103.4(3)
B5 B10 B9 59.1(2)
B6 B10 B9 106.8(3)
B11 B10 B9 59.7(2)
B6 B11 B7 59.9(2)
B6 B11 B9 108.6(3)
B7 B11 B9 106.8(3)
B6 B11 B10 60.5(2)
B7 B11 B10 107.6(3)
B9 B11 B10 60.3(2)
B6 B11 B8 107.4(3)
B7 B11 B8 58.7(2)
B9 B11 B8 59.8(3)
B10 B11 B8 107.7(3)
C11 C1 C2 114.5(2)
C11 C1 B5 117.8(2)
C2 C1 B5 109.6(2)
C11 C1 B10 129.9(3)
C2 C1 B10 110.6(2)
B5 C1 B10 62.67(19)
C11 C1 B6 125.7(2)
C2 C1 B6 61.78(18)
B5 C1 B6 112.9(2)
B10 C1 B6 61.6(2)
C11 C1 Ti1 80.85(16)
C2 C1 Ti1 74.15(14)
B5 C1 Ti1 71.49(15)
B10 C1 Ti1 132.82(19)
B6 C1 Ti1 134.7(2)
C1 C2 B3 113.0(2)
C1 C2 B7 113.1(3)
B3 C2 B7 65.3(2)
C1 C2 B6 63.57(18)
B3 C2 B6 117.4(3)
B7 C2 B6 62.0(2)
C1 C2 Ti1 64.67(13)
B3 C2 Ti1 74.72(16)
B7 C2 Ti1 135.2(2)
B6 C2 Ti1 127.21(19)
C12 C11 C19 104.8(3)
C12 C11 C1 124.3(3)
C19 C11 C1 126.0(3)
C12 C11 Ti1 128.2(2)
C19 C11 Ti1 105.2(2)
C1 C11 Ti1 62.57(14)
C13 C12 C17 118.7(3)
C13 C12 C11 133.6(3)
C17 C12 C11 107.7(3)
C14 C13 C12 120.1(4)
C15 C14 C13 120.6(5)
C14 C15 C16 121.8(5)
C15 C16 C17 118.2(5)
C16 C17 C12 120.6(5)
C16 C17 C18 131.1(5)
C12 C17 C18 108.2(3)
C19 C18 C17 109.1(3)
C18 C19 C11 110.1(3)
O1 C23 C24 106.7(3)
O2 C24 C23 107.2(3)

loop_
_geom_bond_atom_site_label_1
_geom_bond_atom_site_label_2
_geom_bond_distance
Ti1 N1 1.891(3)
Ti1 O1 2.136(2)
Ti1 O2 2.174(2)
Ti1 C1 2.180(3)
Ti1 B5 2.292(3)
Ti1 C2 2.320(3)
Ti1 C11 2.425(3)
Ti1 B3 2.464(4)
Ti1 B4 2.493(4)
N1 C21 1.445(4)
N1 C20 1.468(4)
O1 C23 1.438(4)
O1 C22 1.440(4)
O2 C25 1.433(4)
O2 C24 1.457(4)
B3 C2 1.642(5)
B3 B4 1.777(6)
B3 B7 1.793(5)
B3 B8 1.797(6)
B4 B5 1.741(6)
B4 B8 1.778(5)
B4 B9 1.780(6)
B5 C1 1.683(4)
B5 B9 1.751(5)
B5 B10 1.770(5)
B6 C2 1.716(4)
B6 B11 1.743(6)
B6 C1 1.743(4)
B6 B7 1.750(6)
B6 B10 1.773(5)
B7 C2 1.681(5)
B7 B8 1.739(6)
B7 B11 1.760(6)
B8 B9 1.773(7)
B8 B11 1.786(6)
B9 B11 1.770(6)
B9 B10 1.780(6)
B10 C1 1.720(5)
B10 B11 1.776(6)
C1 C11 1.463(4)
C1 C2 1.588(4)
C11 C12 1.460(4)
C11 C19 1.461(4)
C12 C13 1.397(5)
C12 C17 1.408(5)
C13 C14 1.377(5)
C14 C15 1.368(8)
C15 C16 1.379(8)
C16 C17 1.406(6)
C17 C18 1.433(5)
C18 C19 1.345(5)
C23 C24 1.467(5)

loop_
_geom_torsion_atom_site_label_1
_geom_torsion_atom_site_label_2
_geom_torsion_atom_site_label_3
_geom_torsion_atom_site_label_4
_geom_torsion
O1 Ti1 N1 C21 -69.1(3)
O2 Ti1 N1 C21 -0.3(3)
C1 Ti1 N1 C21 128.7(3)
B5 Ti1 N1 C21 157.8(3)
C2 Ti1 N1 C21 156.2(3)
C11 Ti1 N1 C21 92.9(3)
B3 Ti1 N1 C21 -163.9(3)
B4 Ti1 N1 C21 -147.2(3)
O1 Ti1 N1 C20 113.8(4)
O2 Ti1 N1 C20 -177.4(3)
C1 Ti1 N1 C20 -48.5(4)
B5 Ti1 N1 C20 -19.4(5)
C2 Ti1 N1 C20 -20.9(4)
C11 Ti1 N1 C20 -84.2(4)
B3 Ti1 N1 C20 19.0(4)
B4 Ti1 N1 C20 35.6(4)
N1 Ti1 O1 C23 146.8(3)
O2 Ti1 O1 C23 33.3(3)
C1 Ti1 O1 C23 -68.4(3)
B5 Ti1 O1 C23 -53.2(3)
C2 Ti1 O1 C23 -134.0(3)
C11 Ti1 O1 C23 27.7(4)
B3 Ti1 O1 C23 -125.7(3)
B4 Ti1 O1 C23 -86.0(3)
N1 Ti1 O1 C22 -59.1(3)
O2 Ti1 O1 C22 -172.6(3)
C1 Ti1 O1 C22 85.7(4)
B5 Ti1 O1 C22 100.9(3)
C2 Ti1 O1 C22 20.1(4)
C11 Ti1 O1 C22 -178.2(3)
B3 Ti1 O1 C22 28.4(4)
B4 Ti1 O1 C22 68.1(3)
N1 Ti1 O2 C25 71.3(3)
O1 Ti1 O2 C25 152.4(3)
C1 Ti1 O2 C25 -58.4(3)
B5 Ti1 O2 C25 -99.1(3)
C2 Ti1 O2 C25 -47.9(4)
C11 Ti1 O2 C25 -29.6(3)
B3 Ti1 O2 C25 -150.4(3)
B4 Ti1 O2 C25 -137.3(3)
N1 Ti1 O2 C24 -90.4(3)
O1 Ti1 O2 C24 -9.3(2)
C1 Ti1 O2 C24 140.0(2)
B5 Ti1 O2 C24 99.2(3)
C2 Ti1 O2 C24 150.4(3)
C11 Ti1 O2 C24 168.8(3)
B3 Ti1 O2 C24 47.9(4)
B4 Ti1 O2 C24 61.0(3)
N1 Ti1 B3 C2 -81.64(19)
O1 Ti1 B3 C2 -170.74(18)
O2 Ti1 B3 C2 136.5(2)
C1 Ti1 B3 C2 34.78(17)
B5 Ti1 B3 C2 81.49(19)
C11 Ti1 B3 C2 18.5(2)
B4 Ti1 B3 C2 118.5(3)
N1 Ti1 B3 B4 159.85(19)
O1 Ti1 B3 B4 70.75(19)
O2 Ti1 B3 B4 18.0(4)
C1 Ti1 B3 B4 -83.73(19)
B5 Ti1 B3 B4 -37.02(19)
C2 Ti1 B3 B4 -118.5(3)
C11 Ti1 B3 B4 -100.03(19)
N1 Ti1 B3 B7 -102.1(3)
O1 Ti1 B3 B7 168.8(3)
O2 Ti1 B3 B7 116.0(3)
C1 Ti1 B3 B7 14.3(3)
B5 Ti1 B3 B7 61.0(3)
C2 Ti1 B3 B7 -20.5(2)
C11 Ti1 B3 B7 -2.0(3)
B4 Ti1 B3 B7 98.0(4)
N1 Ti1 B3 B8 -171.4(3)
O1 Ti1 B3 B8 99.5(3)
O2 Ti1 B3 B8 46.8(4)
C1 Ti1 B3 B8 -54.9(2)
B5 Ti1 B3 B8 -8.2(2)
C2 Ti1 B3 B8 -89.7(3)
C11 Ti1 B3 B8 -71.2(3)
B4 Ti1 B3 B8 28.8(2)
C2 B3 B4 B5 -4.4(3)
B7 B3 B4 B5 -65.4(3)
B8 B3 B4 B5 -100.7(3)
Ti1 B3 B4 B5 51.4(2)
C2 B3 B4 B8 96.2(3)
B7 B3 B4 B8 35.3(3)
Ti1 B3 B4 B8 152.0(2)
C2 B3 B4 B9 58.0(3)
B7 B3 B4 B9 -3.0(4)
B8 B3 B4 B9 -38.2(3)
Ti1 B3 B4 B9 113.8(3)
C2 B3 B4 Ti1 -55.8(2)
B7 B3 B4 Ti1 -116.8(2)
B8 B3 B4 Ti1 -152.0(2)
N1 Ti1 B4 B5 -147.30(17)
O1 Ti1 B4 B5 130.38(18)
O2 Ti1 B4 B5 66.29(18)
C1 Ti1 B4 B5 -40.79(17)
C2 Ti1 B4 B5 -84.60(18)
C11 Ti1 B4 B5 -30.17(19)
B3 Ti1 B4 B5 -121.9(3)
N1 Ti1 B4 B3 -25.4(2)
O1 Ti1 B4 B3 -107.69(19)
O2 Ti1 B4 B3 -171.77(16)
C1 Ti1 B4 B3 81.15(18)
B5 Ti1 B4 B3 121.9(3)
C2 Ti1 B4 B3 37.34(17)
C11 Ti1 B4 B3 91.77(19)
N1 Ti1 B4 B8 -54.3(4)
O1 Ti1 B4 B8 -136.6(3)
O2 Ti1 B4 B8 159.3(3)
C1 Ti1 B4 B8 52.3(3)
B5 Ti1 B4 B8 93.0(3)
C2 Ti1 B4 B8 8.4(3)
C11 Ti1 B4 B8 62.9(3)
B3 Ti1 B4 B8 -28.9(3)
N1 Ti1 B4 B9 -124.5(3)
O1 Ti1 B4 B9 153.2(3)
O2 Ti1 B4 B9 89.1(3)
C1 Ti1 B4 B9 -18.0(2)
B5 Ti1 B4 B9 22.8(2)
C2 Ti1 B4 B9 -61.8(3)
C11 Ti1 B4 B9 -7.4(3)
B3 Ti1 B4 B9 -99.1(3)
B3 B4 B5 C1 2.1(3)
B8 B4 B5 C1 -61.3(3)
B9 B4 B5 C1 -99.8(3)
Ti1 B4 B5 C1 56.87(17)
B3 B4 B5 B9 101.9(3)
B8 B4 B5 B9 38.5(3)
Ti1 B4 B5 B9 156.6(2)
B3 B4 B5 B10 65.4(3)
B8 B4 B5 B10 1.9(4)
B9 B4 B5 B10 -36.5(3)
Ti1 B4 B5 B10 120.1(2)
B3 B4 B5 Ti1 -54.7(2)
B8 B4 B5 Ti1 -118.2(3)
B9 B4 B5 Ti1 -156.6(2)
N1 Ti1 B5 C1 -39.7(4)
O1 Ti1 B5 C1 -169.53(15)
O2 Ti1 B5 C1 119.92(16)
C2 Ti1 B5 C1 -38.13(15)
C11 Ti1 B5 C1 32.00(15)
B3 Ti1 B5 C1 -80.43(17)
B4 Ti1 B5 C1 -117.1(2)
N1 Ti1 B5 B4 77.4(3)
O1 Ti1 B5 B4 -52.43(19)
O2 Ti1 B5 B4 -122.99(17)
C1 Ti1 B5 B4 117.1(2)
C2 Ti1 B5 B4 78.96(18)
C11 Ti1 B5 B4 149.10(19)
B3 Ti1 B5 B4 36.67(17)
N1 Ti1 B5 B9 50.0(5)
O1 Ti1 B5 B9 -79.8(3)
O2 Ti1 B5 B9 -150.3(3)
C1 Ti1 B5 B9 89.8(3)
C2 Ti1 B5 B9 51.6(3)
C11 Ti1 B5 B9 121.8(3)
B3 Ti1 B5 B9 9.3(3)
B4 Ti1 B5 B9 -27.3(3)
N1 Ti1 B5 B10 -27.9(5)
O1 Ti1 B5 B10 -157.7(3)
O2 Ti1 B5 B10 131.8(3)
C1 Ti1 B5 B10 11.9(2)
C2 Ti1 B5 B10 -26.3(3)
C11 Ti1 B5 B10 43.9(3)
B3 Ti1 B5 B10 -68.6(3)
B4 Ti1 B5 B10 -105.2(3)
B11 B6 B7 C2 -132.6(3)
C1 B6 B7 C2 -32.9(2)
B10 B6 B7 C2 -93.7(3)
C2 B6 B7 B8 95.1(3)
B11 B6 B7 B8 -37.5(3)
C1 B6 B7 B8 62.2(3)
B10 B6 B7 B8 1.4(4)
C2 B6 B7 B11 132.6(3)
C1 B6 B7 B11 99.7(3)
B10 B6 B7 B11 38.9(2)
C2 B6 B7 B3 30.2(3)
B11 B6 B7 B3 -102.4(3)
C1 B6 B7 B3 -2.7(4)
B10 B6 B7 B3 -63.5(4)
B4 B3 B7 C2 98.0(3)
B8 B3 B7 C2 134.0(3)
Ti1 B3 B7 C2 21.9(2)
C2 B3 B7 B8 -134.0(3)
B4 B3 B7 B8 -36.0(3)
Ti1 B3 B7 B8 -112.0(3)
C2 B3 B7 B6 -31.5(3)
B4 B3 B7 B6 66.4(3)
B8 B3 B7 B6 102.4(3)
Ti1 B3 B7 B6 -9.6(4)
C2 B3 B7 B11 -94.8(3)
B4 B3 B7 B11 3.1(4)
B8 B3 B7 B11 39.1(3)
Ti1 B3 B7 B11 -72.9(4)
C2 B7 B8 B9 62.2(4)
B6 B7 B8 B9 -0.4(4)
B11 B7 B8 B9 -37.1(3)
B3 B7 B8 B9 100.2(3)
C2 B7 B8 B4 -1.5(4)
B6 B7 B8 B4 -64.1(4)
B11 B7 B8 B4 -100.8(4)
B3 B7 B8 B4 36.5(3)
C2 B7 B8 B11 99.3(3)
B6 B7 B8 B11 36.7(3)
B3 B7 B8 B11 137.3(3)
C2 B7 B8 B3 -38.1(3)
B6 B7 B8 B3 -100.6(3)
B11 B7 B8 B3 -137.3(3)
B5 B4 B8 B7 61.5(4)
B3 B4 B8 B7 -37.1(3)
B9 B4 B8 B7 99.9(3)
Ti1 B4 B8 B7 -6.2(5)
B5 B4 B8 B9 -38.4(3)
B3 B4 B8 B9 -137.0(3)
Ti1 B4 B8 B9 -106.0(3)
B5 B4 B8 B11 -2.1(4)
B3 B4 B8 B11 -100.7(3)
B9 B4 B8 B11 36.3(3)
Ti1 B4 B8 B11 -69.8(4)
B5 B4 B8 B3 98.6(3)
B9 B4 B8 B3 137.0(3)
Ti1 B4 B8 B3 30.9(3)
C2 B3 B8 B7 39.0(3)
B4 B3 B8 B7 139.3(3)
Ti1 B3 B8 B7 107.7(3)
C2 B3 B8 B9 -62.0(3)
B4 B3 B8 B9 38.3(3)
B7 B3 B8 B9 -101.0(3)
Ti1 B3 B8 B9 6.7(4)
C2 B3 B8 B4 -100.3(3)
B7 B3 B8 B4 -139.3(3)
Ti1 B3 B8 B4 -31.6(2)
C2 B3 B8 B11 0.9(4)
B4 B3 B8 B11 101.2(3)
B7 B3 B8 B11 -38.1(3)
Ti1 B3 B8 B11 69.6(3)
C1 B5 B9 B11 -1.9(4)
B4 B5 B9 B11 -102.2(4)
B10 B5 B9 B11 38.2(3)
Ti1 B5 B9 B11 -71.8(4)
C1 B5 B9 B8 61.8(3)
B4 B5 B9 B8 -38.5(3)
B10 B5 B9 B8 101.8(3)
Ti1 B5 B9 B8 -8.2(4)
C1 B5 B9 B10 -40.1(3)
B4 B5 B9 B10 -140.3(3)
Ti1 B5 B9 B10 -110.0(3)
C1 B5 B9 B4 100.3(3)
B10 B5 B9 B4 140.3(3)
Ti1 B5 B9 B4 30.4(3)
B7 B8 B9 B5 -64.1(3)
B4 B8 B9 B5 38.1(2)
B11 B8 B9 B5 -101.3(3)
B3 B8 B9 B5 0.1(3)
B7 B8 B9 B11 37.2(3)
B4 B8 B9 B11 139.4(3)
B3 B8 B9 B11 101.4(3)
B7 B8 B9 B10 -0.8(4)
B4 B8 B9 B10 101.4(3)
B11 B8 B9 B10 -38.0(3)
B3 B8 B9 B10 63.4(3)
B7 B8 B9 B4 -102.2(3)
B11 B8 B9 B4 -139.4(3)
B3 B8 B9 B4 -38.0(2)
B3 B4 B9 B5 -97.7(3)
B8 B4 B9 B5 -136.4(3)
Ti1 B4 B9 B5 -23.5(2)
B5 B4 B9 B11 99.5(3)
B3 B4 B9 B11 1.8(4)
B8 B4 B9 B11 -36.9(3)
Ti1 B4 B9 B11 76.0(3)
B5 B4 B9 B8 136.4(3)
B3 B4 B9 B8 38.7(3)
Ti1 B4 B9 B8 112.9(3)
B5 B4 B9 B10 35.7(3)
B3 B4 B9 B10 -62.0(4)
B8 B4 B9 B10 -100.7(3)
Ti1 B4 B9 B10 12.2(4)
B4 B5 B10 C1 -97.5(3)
B9 B5 B10 C1 -134.3(3)
Ti1 B5 B10 C1 -12.4(2)
C1 B5 B10 B6 34.7(2)
B4 B5 B10 B6 -62.8(3)
B9 B5 B10 B6 -99.6(3)
Ti1 B5 B10 B6 22.3(4)
C1 B5 B10 B11 96.5(3)
B4 B5 B10 B11 -1.0(4)
B9 B5 B10 B11 -37.8(3)
Ti1 B5 B10 B11 84.1(3)
C1 B5 B10 B9 134.3(3)
B4 B5 B10 B9 36.8(3)
Ti1 B5 B10 B9 121.9(3)
C2 B6 B10 C1 33.9(2)
B11 B6 B10 C1 132.9(3)
B7 B6 B10 C1 94.0(3)
C2 B6 B10 B5 0.1(3)
B11 B6 B10 B5 99.1(3)
C1 B6 B10 B5 -33.8(2)
B7 B6 B10 B5 60.2(3)
C2 B6 B10 B11 -99.0(3)
C1 B6 B10 B11 -132.9(3)
B7 B6 B10 B11 -38.9(3)
C2 B6 B10 B9 -62.0(3)
B11 B6 B10 B9 37.0(3)
C1 B6 B10 B9 -95.9(3)
B7 B6 B10 B9 -1.9(3)
B5 B9 B10 C1 38.4(2)
B11 B9 B10 C1 -98.7(3)
B8 B9 B10 C1 -60.5(3)
B4 B9 B10 C1 3.1(4)
B11 B9 B10 B5 -137.1(3)
B8 B9 B10 B5 -98.9(3)
B4 B9 B10 B5 -35.3(3)
B5 B9 B10 B6 100.6(3)
B11 B9 B10 B6 -36.6(3)
B8 B9 B10 B6 1.7(3)
B4 B9 B10 B6 65.3(3)
B5 B9 B10 B11 137.1(3)
B8 B9 B10 B11 38.3(3)
B4 B9 B10 B11 101.9(3)
C2 B6 B11 B7 -40.0(2)
C1 B6 B11 B7 -96.5(3)
B10 B6 B11 B7 -136.8(3)
C2 B6 B11 B9 59.1(4)
C1 B6 B11 B9 2.6(4)
B7 B6 B11 B9 99.1(3)
B10 B6 B11 B9 -37.6(3)
C2 B6 B11 B10 96.7(2)
C1 B6 B11 B10 40.2(2)
B7 B6 B11 B10 136.8(3)
C2 B6 B11 B8 -4.1(3)
C1 B6 B11 B8 -60.7(3)
B7 B6 B11 B8 35.9(3)
B10 B6 B11 B8 -100.9(3)
C2 B7 B11 B6 41.2(2)
B8 B7 B11 B6 139.1(3)
B3 B7 B11 B6 100.1(3)
C2 B7 B11 B9 -60.9(3)
B8 B7 B11 B9 37.0(3)
B6 B7 B11 B9 -102.1(3)
B3 B7 B11 B9 -2.0(4)
C2 B7 B11 B10 2.5(3)
B8 B7 B11 B10 100.4(3)
B6 B7 B11 B10 -38.7(2)
B3 B7 B11 B10 61.4(3)
C2 B7 B11 B8 -97.9(3)
B6 B7 B11 B8 -139.1(3)
B3 B7 B11 B8 -39.0(3)
B5 B9 B11 B6 -0.5(4)
B8 B9 B11 B6 -99.7(3)
B10 B9 B11 B6 37.8(3)
B4 B9 B11 B6 -63.1(4)
B5 B9 B11 B7 62.7(4)
B8 B9 B11 B7 -36.5(3)
B10 B9 B11 B7 101.0(3)
B4 B9 B11 B7 0.1(4)
B5 B9 B11 B10 -38.2(3)
B8 B9 B11 B10 -137.5(3)
B4 B9 B11 B10 -100.8(3)
B5 B9 B11 B8 99.2(3)
B10 B9 B11 B8 137.5(3)
B4 B9 B11 B8 36.6(3)
C1 B10 B11 B6 -40.8(2)
B5 B10 B11 B6 -100.7(3)
B9 B10 B11 B6 -138.2(3)
C1 B10 B11 B7 -2.3(3)
B5 B10 B11 B7 -62.3(3)
B6 B10 B11 B7 38.4(2)
B9 B10 B11 B7 -99.7(3)
C1 B10 B11 B9 97.4(3)
B5 B10 B11 B9 37.5(3)
B6 B10 B11 B9 138.2(3)
C1 B10 B11 B8 59.6(3)
B5 B10 B11 B8 -0.3(4)
B6 B10 B11 B8 100.4(3)
B9 B10 B11 B8 -37.8(3)
B7 B8 B11 B6 -36.4(3)
B9 B8 B11 B6 101.8(3)
B4 B8 B11 B6 65.3(4)
B3 B8 B11 B6 2.2(4)
B9 B8 B11 B7 138.2(3)
B4 B8 B11 B7 101.7(3)
B3 B8 B11 B7 38.6(3)
B7 B8 B11 B9 -138.2(3)
B4 B8 B11 B9 -36.5(3)
B3 B8 B11 B9 -99.7(3)
B7 B8 B11 B10 -100.2(3)
B9 B8 B11 B10 38.0(3)
B4 B8 B11 B10 1.5(4)
B3 B8 B11 B10 -61.6(4)
B4 B5 C1 C11 -132.3(3)
B9 B5 C1 C11 163.5(3)
B10 B5 C1 C11 123.0(3)
Ti1 B5 C1 C11 -68.5(2)
B4 B5 C1 C2 1.1(3)
B9 B5 C1 C2 -63.1(3)
B10 B5 C1 C2 -103.7(3)
Ti1 B5 C1 C2 64.83(18)
B4 B5 C1 B10 104.7(3)
B9 B5 C1 B10 40.6(3)
Ti1 B5 C1 B10 168.5(2)
B4 B5 C1 B6 67.9(3)
B9 B5 C1 B6 3.7(4)
B10 B5 C1 B6 -36.9(3)
Ti1 B5 C1 B6 131.6(2)
B4 B5 C1 Ti1 -63.7(2)
B9 B5 C1 Ti1 -127.9(3)
B10 B5 C1 Ti1 -168.5(2)
B5 B10 C1 C11 -104.6(3)
B6 B10 C1 C11 114.4(3)
B11 B10 C1 C11 154.6(3)
B9 B10 C1 C11 -143.7(3)
B5 B10 C1 C2 102.1(3)
B6 B10 C1 C2 -38.9(2)
B11 B10 C1 C2 1.3(3)
B9 B10 C1 C2 63.0(3)
B6 B10 C1 B5 -141.0(3)
B11 B10 C1 B5 -100.8(3)
B9 B10 C1 B5 -39.1(3)
B5 B10 C1 B6 141.0(3)
B11 B10 C1 B6 40.3(2)
B9 B10 C1 B6 101.9(3)
B5 B10 C1 Ti1 14.9(3)
B6 B10 C1 Ti1 -126.1(3)
B11 B10 C1 Ti1 -85.8(3)
B9 B10 C1 Ti1 -24.2(4)
C2 B6 C1 C11 101.2(3)
B11 B6 C1 C11 -161.9(3)
B7 B6 C1 C11 135.7(3)
B10 B6 C1 C11 -120.6(3)
B11 B6 C1 C2 96.9(3)
B7 B6 C1 C2 34.4(2)
B10 B6 C1 C2 138.1(3)
C2 B6 C1 B5 -100.8(3)
B11 B6 C1 B5 -3.9(3)
B7 B6 C1 B5 -66.4(3)
B10 B6 C1 B5 37.3(3)
C2 B6 C1 B10 -138.1(3)
B11 B6 C1 B10 -41.3(3)
B7 B6 C1 B10 -103.7(3)
C2 B6 C1 Ti1 -14.6(3)
B11 B6 C1 Ti1 82.2(3)
B7 B6 C1 Ti1 19.8(4)
B10 B6 C1 Ti1 123.5(3)
N1 Ti1 C1 C11 -74.62(18)
O1 Ti1 C1 C11 144.4(2)
O2 Ti1 C1 C11 53.96(18)
B5 Ti1 C1 C11 123.5(2)
C2 Ti1 C1 C11 -118.9(2)
B3 Ti1 C1 C11 -152.7(2)
B4 Ti1 C1 C11 162.8(2)
N1 Ti1 C1 C2 44.27(19)
O1 Ti1 C1 C2 -96.7(2)
O2 Ti1 C1 C2 172.84(14)
B5 Ti1 C1 C2 -117.6(2)
C11 Ti1 C1 C2 118.9(2)
B3 Ti1 C1 C2 -33.84(17)
B4 Ti1 C1 C2 -78.35(18)
N1 Ti1 C1 B5 161.88(18)
O1 Ti1 C1 B5 20.9(3)
O2 Ti1 C1 B5 -69.54(18)
C2 Ti1 C1 B5 117.6(2)
C11 Ti1 C1 B5 -123.5(2)
B3 Ti1 C1 B5 83.8(2)
B4 Ti1 C1 B5 39.27(18)
N1 Ti1 C1 B10 147.9(3)
O1 Ti1 C1 B10 7.0(4)
O2 Ti1 C1 B10 -83.5(3)
B5 Ti1 C1 B10 -14.0(3)
C2 Ti1 C1 B10 103.6(3)
C11 Ti1 C1 B10 -137.5(4)
B3 Ti1 C1 B10 69.8(3)
B4 Ti1 C1 B10 25.3(3)
N1 Ti1 C1 B6 57.7(3)
O1 Ti1 C1 B6 -83.3(3)
O2 Ti1 C1 B6 -173.8(3)
B5 Ti1 C1 B6 -104.2(3)
C2 Ti1 C1 B6 13.4(3)
C11 Ti1 C1 B6 132.3(4)
B3 Ti1 C1 B6 -20.5(3)
B4 Ti1 C1 B6 -65.0(3)
C11 C1 C2 B3 130.7(3)
B5 C1 C2 B3 -4.3(3)
B10 C1 C2 B3 -71.5(3)
B6 C1 C2 B3 -110.4(3)
Ti1 C1 C2 B3 58.9(2)
C11 C1 C2 B7 -157.5(2)
B5 C1 C2 B7 67.5(3)
B10 C1 C2 B7 0.2(3)
B6 C1 C2 B7 -38.6(2)
Ti1 C1 C2 B7 130.6(2)
C11 C1 C2 B6 -118.9(3)
B5 C1 C2 B6 106.1(3)
B10 C1 C2 B6 38.8(2)
Ti1 C1 C2 B6 169.2(2)
C11 C1 C2 Ti1 71.9(2)
B5 C1 C2 Ti1 -63.14(18)
B10 C1 C2 Ti1 -130.4(2)
B6 C1 C2 Ti1 -169.2(2)
B4 B3 C2 C1 5.5(3)
B7 B3 C2 C1 105.9(3)
B8 B3 C2 C1 67.1(3)
Ti1 B3 C2 C1 -53.32(19)
B4 B3 C2 B7 -100.4(3)
B8 B3 C2 B7 -38.7(3)
Ti1 B3 C2 B7 -159.2(2)
B4 B3 C2 B6 -65.6(3)
B7 B3 C2 B6 34.8(3)
B8 B3 C2 B6 -3.9(3)
Ti1 B3 C2 B6 -124.4(2)
B4 B3 C2 Ti1 58.8(2)
B7 B3 C2 Ti1 159.2(2)
B8 B3 C2 Ti1 120.5(2)
B8 B7 C2 C1 -65.3(3)
B6 B7 C2 C1 39.3(2)
B11 B7 C2 C1 -1.7(3)
B3 B7 C2 C1 -105.7(3)
B8 B7 C2 B3 40.5(3)
B6 B7 C2 B3 145.0(3)
B11 B7 C2 B3 104.0(3)
B8 B7 C2 B6 -104.5(3)
B11 B7 C2 B6 -41.0(2)
B3 B7 C2 B6 -145.0(3)
B8 B7 C2 Ti1 11.4(4)
B6 B7 C2 Ti1 115.9(3)
B11 B7 C2 Ti1 74.9(3)
B3 B7 C2 Ti1 -29.1(3)
B11 B6 C2 C1 -98.1(3)
B7 B6 C2 C1 -139.4(3)
B10 B6 C2 C1 -35.7(2)
B11 B6 C2 B3 5.3(3)
C1 B6 C2 B3 103.5(3)
B7 B6 C2 B3 -36.0(3)
B10 B6 C2 B3 67.8(3)
B11 B6 C2 B7 41.3(3)
C1 B6 C2 B7 139.4(3)
B10 B6 C2 B7 103.8(3)
B11 B6 C2 Ti1 -85.9(3)
C1 B6 C2 Ti1 12.2(2)
B7 B6 C2 Ti1 -127.2(3)
B10 B6 C2 Ti1 -23.5(3)
N1 Ti1 C2 C1 -139.96(17)
O1 Ti1 C2 C1 138.11(17)
O2 Ti1 C2 C1 -14.7(3)
B5 Ti1 C2 C1 40.76(17)
C11 Ti1 C2 C1 -34.99(15)
B3 Ti1 C2 C1 125.2(3)
B4 Ti1 C2 C1 86.07(18)
N1 Ti1 C2 B3 94.8(2)
O1 Ti1 C2 B3 12.9(3)
O2 Ti1 C2 B3 -139.9(2)
C1 Ti1 C2 B3 -125.2(3)
B5 Ti1 C2 B3 -84.4(2)
C11 Ti1 C2 B3 -160.2(2)
B4 Ti1 C2 B3 -39.1(2)
N1 Ti1 C2 B7 122.1(3)
O1 Ti1 C2 B7 40.1(4)
O2 Ti1 C2 B7 -112.7(3)
C1 Ti1 C2 B7 -98.0(3)
B5 Ti1 C2 B7 -57.2(3)
C11 Ti1 C2 B7 -133.0(3)
B3 Ti1 C2 B7 27.2(3)
B4 Ti1 C2 B7 -11.9(3)
N1 Ti1 C2 B6 -152.1(3)
O1 Ti1 C2 B6 126.0(2)
O2 Ti1 C2 B6 -26.8(4)
C1 Ti1 C2 B6 -12.1(2)
B5 Ti1 C2 B6 28.6(3)
C11 Ti1 C2 B6 -47.1(2)
B3 Ti1 C2 B6 113.1(3)
B4 Ti1 C2 B6 73.9(3)
C2 C1 C11 C12 172.9(2)
B5 C1 C11 C12 -55.9(4)
B10 C1 C11 C12 20.5(4)
B6 C1 C11 C12 101.1(4)
Ti1 C1 C11 C12 -119.3(3)
C2 C1 C11 C19 21.4(4)
B5 C1 C11 C19 152.6(3)
B10 C1 C11 C19 -131.0(3)
B6 C1 C11 C19 -50.4(4)
Ti1 C1 C11 C19 89.2(3)
C2 C1 C11 Ti1 -67.82(18)
B5 C1 C11 Ti1 63.4(2)
B10 C1 C11 Ti1 139.7(3)
B6 C1 C11 Ti1 -139.6(3)
N1 Ti1 C11 C12 -130.1(3)
O1 Ti1 C11 C12 -12.8(5)
O2 Ti1 C11 C12 -18.1(3)
C1 Ti1 C11 C12 113.6(3)
B5 Ti1 C11 C12 75.3(3)
C2 Ti1 C11 C12 152.9(3)
B3 Ti1 C11 C12 140.0(3)
B4 Ti1 C11 C12 96.5(3)
N1 Ti1 C11 C19 -6.8(2)
O1 Ti1 C11 C19 110.6(3)
O2 Ti1 C11 C19 105.3(2)
C1 Ti1 C11 C19 -123.1(3)
B5 Ti1 C11 C19 -161.3(2)
C2 Ti1 C11 C19 -83.8(2)
B3 Ti1 C11 C19 -96.7(2)
B4 Ti1 C11 C19 -140.1(2)
N1 Ti1 C11 C1 116.31(17)
O1 Ti1 C11 C1 -126.4(3)
O2 Ti1 C11 C1 -131.65(17)
B5 Ti1 C11 C1 -38.25(18)
C2 Ti1 C11 C1 39.31(16)
B3 Ti1 C11 C1 26.4(2)
B4 Ti1 C11 C1 -17.06(19)
C19 C11 C12 C13 175.7(3)
C1 C11 C12 C13 19.2(5)
Ti1 C11 C12 C13 -60.9(5)
C19 C11 C12 C17 -2.6(3)
C1 C11 C12 C17 -159.1(3)
Ti1 C11 C12 C17 120.9(3)
C17 C12 C13 C14 0.8(5)
C11 C12 C13 C14 -177.3(4)
C12 C13 C14 C15 -0.4(7)
C13 C14 C15 C16 -0.5(9)
C14 C15 C16 C17 1.0(9)
C15 C16 C17 C12 -0.6(7)
C15 C16 C17 C18 176.0(5)
C13 C12 C17 C16 -0.2(5)
C11 C12 C17 C16 178.3(3)
C13 C12 C17 C18 -177.6(3)
C11 C12 C17 C18 1.0(4)
C16 C17 C18 C19 -175.8(4)
C12 C17 C18 C19 1.2(4)
C17 C18 C19 C11 -2.9(4)
C12 C11 C19 C18 3.4(4)
C1 C11 C19 C18 159.4(3)
Ti1 C11 C19 C18 -133.8(2)
C22 O1 C23 C24 152.0(4)
Ti1 O1 C23 C24 -51.9(4)
C25 O2 C24 C23 -179.4(4)
Ti1 O2 C24 C23 -14.4(4)
O1 C23 C24 O2 39.5(4)
